data_7038804
loop_
_publ_author_name
'Fiedler, Tobias'
'Bhuvanesh, Nattamai'
'Hampel, Frank'
'Reibenspies, Joseph H.'
'Gladysz, John A.'

_publ_section_title
;
 Gyroscope like molecules consisting of trigonal or square planar osmium
 rotators within three-spoked dibridgehead diphosphine stators: syntheses,
 substitution reactions, structures, and dynamic properties.
;
_journal_issue 16
_journal_name_full 'Dalton transactions (Cambridge, England : 2003)'
_journal_page_first 7131
_journal_page_last 7147
_journal_paper_doi 10.1039/c6dt00692b
_journal_volume 45
_journal_year 2016
_chemical_formula_sum 'C56 H94 O2 Os P2'
_chemical_formula_weight 1051.45
_chemical_name_systematic
; 
 ? 
;
_space_group_IT_number 14
_symmetry_cell_setting monoclinic
_symmetry_space_group_name_Hall '-P 2yn'
_symmetry_space_group_name_H-M 'P 1 21/n 1'
_atom_sites_solution_hydrogens geom
_atom_sites_solution_primary direct
_atom_sites_solution_secondary difmap
_audit_creation_method SHELXL-97
_audit_update_record
;
2016-01-11 deposited with the CCDC.
2016-03-16 downloaded from the CCDC.
;
_cell_angle_alpha 90.00
_cell_angle_beta 97.607(2)
_cell_angle_gamma 90.00
_cell_formula_units_Z 4
_cell_length_a 15.622(3)
_cell_length_b 18.229(3)
_cell_length_c 18.907(3)
_cell_measurement_reflns_used 9895
_cell_measurement_temperature 110(2)
_cell_measurement_theta_max 21.01
_cell_measurement_theta_min 2.17
_cell_volume 5336.8(16)
_computing_cell_refinement
; 
  APEX-II(BRUKER-NONIUS, 2003) 
;
_computing_data_collection 'APEX-II (BRUKER-NONIUS, 2003)'
_computing_data_reduction APEX-II
_computing_molecular_graphics 'X-SEED (Barbour, 2001)'
_computing_publication_material 'Bruker SHELXTL'
_computing_structure_refinement 'SHELXL-97 (Sheldrick, 2008)'
_computing_structure_solution 'SHELXS-97 (Sheldrick, 2008)'
_diffrn_ambient_temperature 110(2)
_diffrn_measured_fraction_theta_full 1.000
_diffrn_measured_fraction_theta_max 1.000
_diffrn_measurement_device_type 'APEX II'
_diffrn_measurement_method 'omega scans'
_diffrn_radiation_monochromator graphite
_diffrn_radiation_source 'fine-focus sealed tube'
_diffrn_radiation_type MoK\a
_diffrn_radiation_wavelength 0.71073
_diffrn_reflns_av_R_equivalents 0.0411
_diffrn_reflns_av_sigmaI/netI 0.0278
_diffrn_reflns_limit_h_max 15
_diffrn_reflns_limit_h_min -15
_diffrn_reflns_limit_k_max 18
_diffrn_reflns_limit_k_min -18
_diffrn_reflns_limit_l_max 19
_diffrn_reflns_limit_l_min -19
_diffrn_reflns_number 33979
_diffrn_reflns_theta_full 21.00
_diffrn_reflns_theta_max 21.00
_diffrn_reflns_theta_min 1.56
_diffrn_standards_decay_% 0
_diffrn_standards_interval_count 0
_diffrn_standards_number 0
_exptl_absorpt_coefficient_mu 2.488
_exptl_absorpt_correction_T_max 0.7545
_exptl_absorpt_correction_T_min 0.4361
_exptl_absorpt_correction_type multi-scan
_exptl_absorpt_process_details 'SADABS; (Sheldrick, 2006)'
_exptl_crystal_colour colorless
_exptl_crystal_density_diffrn 1.309
_exptl_crystal_density_method 'not measured'
_exptl_crystal_description block
_exptl_crystal_F_000 2208
_exptl_crystal_size_max 0.40
_exptl_crystal_size_mid 0.20
_exptl_crystal_size_min 0.12
_refine_diff_density_max 1.493
_refine_diff_density_min -1.138
_refine_diff_density_rms 0.150
_refine_ls_extinction_method none
_refine_ls_goodness_of_fit_ref 1.147
_refine_ls_hydrogen_treatment constr
_refine_ls_matrix_type full
_refine_ls_number_parameters 550
_refine_ls_number_reflns 5728
_refine_ls_number_restraints 397
_refine_ls_restrained_S_all 1.144
_refine_ls_R_factor_all 0.0959
_refine_ls_R_factor_gt 0.0700
_refine_ls_shift/su_max 0.000
_refine_ls_shift/su_mean 0.000
_refine_ls_structure_factor_coef Fsqd
_refine_ls_weighting_details 'calc w=1/[\s^2^(Fo^2^)+(0.0891P)^2^+93.5000P] where P=(Fo^2^+2Fc^2^)/3'
_refine_ls_weighting_scheme calc
_refine_ls_wR_factor_gt 0.1778
_refine_ls_wR_factor_ref 0.2262
_reflns_number_gt 4442
_reflns_number_total 5728
_reflns_threshold_expression >2sigma(I)
_cod_data_source_file c6dt00692b2.cif
_cod_data_source_block jgb
_cod_depositor_comments
;
The following automatic conversions were performed:

'_symmetry_cell_setting' value 'Monoclinic' changed to 'monoclinic'
according to
/usr/data/users/saulius/crontab/automatic-downloads/rss-feeds/RSC/lib/dictionaries/cif_core.dic
dictionary named 'cif_core.dic' version 2.4.2 from 2011-04-26.

Automatic conversion script
Id: cif_fix_values 4268 2015-11-12 08:31:59Z antanas 

 Adding full bibliography for 7038796--7038804.cif.
;
_cod_original_cell_volume 5336.7(15)
_cod_original_sg_symbol_H-M P2(1)/n
_cod_database_code 7038804

loop_
_symmetry_equiv_pos_as_xyz
'x, y, z'
'-x+1/2, y+1/2, -z+1/2'
'-x, -y, -z'
'x-1/2, -y-1/2, z-1/2'

loop_
_atom_site_label
_atom_site_type_symbol
_atom_site_fract_x
_atom_site_fract_y
_atom_site_fract_z
_atom_site_U_iso_or_equiv
_atom_site_adp_type
_atom_site_occupancy
_atom_site_symmetry_multiplicity
_atom_site_calc_flag
_atom_site_refinement_flags
Os1 Os 0.29776(4) 0.30406(4) 0.94943(3) 0.0585(3) Uani 1 1 d .
P1 P 0.3227(3) 0.2459(3) 1.0642(2) 0.0675(12) Uani 1 1 d .
P2 P 0.2602(4) 0.3641(3) 0.8365(2) 0.0808(15) Uani 1 1 d .
C1 C 0.4373(13) 0.2314(12) 1.0953(13) 0.122(4) Uani 1 1 d DU
H1A H 0.4697 0.2752 1.0830 0.146 Uiso 1 1 calc R
H1B H 0.4450 0.2272 1.1479 0.146 Uiso 1 1 calc R
C2 C 0.4762(11) 0.1639(11) 1.0646(13) 0.126(4) Uani 1 1 d DU
H2A H 0.4587 0.1621 1.0123 0.151 Uiso 1 1 calc R
H2B H 0.4543 0.1191 1.0857 0.151 Uiso 1 1 calc R
C3 C 0.5751(10) 0.1661(10) 1.0806(14) 0.132(4) Uani 1 1 d DU
H3A H 0.5973 0.2008 1.0471 0.158 Uiso 1 1 calc R
H3B H 0.5913 0.1854 1.1294 0.158 Uiso 1 1 calc R
C4 C 0.6196(14) 0.0926(11) 1.0749(9) 0.142(4) Uani 1 1 d DU
H4A H 0.6825 0.1013 1.0779 0.170 Uiso 1 1 calc R
H4B H 0.6098 0.0623 1.1165 0.170 Uiso 1 1 calc R
C5 C 0.5910(17) 0.0494(11) 1.0081(11) 0.150(4) Uani 1 1 d DU
H5A H 0.5271 0.0489 0.9991 0.180 Uiso 1 1 calc R
H5B H 0.6110 -0.0019 1.0150 0.180 Uiso 1 1 calc R
C6 C 0.6266(18) 0.0822(12) 0.9436(10) 0.158(4) Uani 1 1 d DU
H6A H 0.6866 0.0975 0.9609 0.189 Uiso 1 1 calc R
H6B H 0.5936 0.1278 0.9317 0.189 Uiso 1 1 calc R
C7 C 0.6305(15) 0.0426(13) 0.8725(10) 0.164(4) Uani 1 1 d DU
H7A H 0.6813 0.0602 0.8511 0.197 Uiso 1 1 calc R
H7B H 0.6374 -0.0108 0.8811 0.197 Uiso 1 1 calc R
C8 C 0.5503(15) 0.0563(11) 0.8219(12) 0.165(4) Uani 1 1 d DU
H8A H 0.5005 0.0609 0.8490 0.198 Uiso 1 1 calc R
H8B H 0.5394 0.0142 0.7890 0.198 Uiso 1 1 calc R
C9 C 0.5587(13) 0.1262(13) 0.7790(14) 0.164(4) Uani 1 1 d DU
H9A H 0.5800 0.1675 0.8106 0.197 Uiso 1 1 calc R
H9B H 0.5986 0.1189 0.7430 0.197 Uiso 1 1 calc R
C10 C 0.4671(14) 0.1404(11) 0.7434(14) 0.160(4) Uani 1 1 d DU
H10A H 0.4518 0.1030 0.7058 0.192 Uiso 1 1 calc R
H10B H 0.4269 0.1347 0.7793 0.192 Uiso 1 1 calc R
C11 C 0.4555(13) 0.2160(11) 0.7103(13) 0.156(4) Uani 1 1 d DU
H11A H 0.4796 0.2524 0.7464 0.188 Uiso 1 1 calc R
H11B H 0.4904 0.2187 0.6703 0.188 Uiso 1 1 calc R
C12 C 0.3642(14) 0.2389(13) 0.6825(9) 0.151(4) Uani 1 1 d DU
H12A H 0.3362 0.1983 0.6534 0.182 Uiso 1 1 calc R
H12B H 0.3669 0.2816 0.6505 0.182 Uiso 1 1 calc R
C13 C 0.3070(15) 0.2592(11) 0.7396(12) 0.147(4) Uani 1 1 d DU
H13A H 0.3158 0.2232 0.7791 0.177 Uiso 1 1 calc R
H13B H 0.2455 0.2575 0.7187 0.177 Uiso 1 1 calc R
C14 C 0.329(2) 0.3366(12) 0.7688(13) 0.144(5) Uani 1 1 d DU
H14A H 0.3221 0.3722 0.7289 0.173 Uiso 1 1 calc R
H14B H 0.3907 0.3377 0.7905 0.173 Uiso 1 1 calc R
C15 C 0.2761(10) 0.1553(12) 1.0776(14) 0.115(4) Uani 1 1 d DU
H15A H 0.2934 0.1212 1.0413 0.138 Uiso 1 1 calc R
H15B H 0.3010 0.1367 1.1251 0.138 Uiso 1 1 calc R
C16 C 0.1783(10) 0.1544(10) 1.0731(14) 0.118(4) Uani 1 1 d DU
H16A H 0.1524 0.1715 1.0253 0.142 Uiso 1 1 calc R
H16B H 0.1600 0.1885 1.1091 0.142 Uiso 1 1 calc R
C17 C 0.1455(10) 0.0769(10) 1.0864(13) 0.127(4) Uani 1 1 d DU
H17A H 0.1813 0.0411 1.0641 0.152 Uiso 1 1 calc R
H17B H 0.1540 0.0676 1.1384 0.152 Uiso 1 1 calc R
C18 C 0.0514(10) 0.0634(11) 1.0581(13) 0.134(4) Uani 1 1 d DU
H18A H 0.0455 0.0627 1.0053 0.161 Uiso 1 1 calc R
H18B H 0.0353 0.0141 1.0739 0.161 Uiso 1 1 calc R
C19 C -0.0118(11) 0.1179(13) 1.0803(11) 0.141(4) Uani 1 1 d DU
H19A H 0.0118 0.1680 1.0770 0.169 Uiso 1 1 calc R
H19B H -0.0197 0.1089 1.1307 0.169 Uiso 1 1 calc R
C20 C -0.0992(11) 0.1129(12) 1.0336(11) 0.142(4) Uani 1 1 d DU
H20A H -0.1413 0.1359 1.0615 0.170 Uiso 1 1 calc R
H20B H -0.1138 0.0600 1.0307 0.170 Uiso 1 1 calc R
C21 C -0.1207(16) 0.1426(10) 0.9576(10) 0.140(4) Uani 1 1 d DU
H21A H -0.0830 0.1185 0.9263 0.167 Uiso 1 1 calc R
H21B H -0.1813 0.1304 0.9393 0.167 Uiso 1 1 calc R
C22 C -0.1086(18) 0.2233(10) 0.9549(10) 0.138(4) Uani 1 1 d DU
H22A H -0.0494 0.2358 0.9772 0.166 Uiso 1 1 calc R
H22B H -0.1498 0.2475 0.9828 0.166 Uiso 1 1 calc R
C23 C -0.1223(17) 0.2524(10) 0.8787(10) 0.137(4) Uani 1 1 d DU
H23A H -0.0845 0.2267 0.8487 0.165 Uiso 1 1 calc R
H23B H -0.1832 0.2464 0.8572 0.165 Uiso 1 1 calc R
C24 C -0.0984(16) 0.3329(10) 0.8867(10) 0.136(4) Uani 1 1 d DU
H24A H -0.1434 0.3583 0.9099 0.163 Uiso 1 1 calc R
H24B H -0.0434 0.3370 0.9191 0.163 Uiso 1 1 calc R
C25 C -0.0886(12) 0.3724(11) 0.8181(11) 0.133(4) Uani 1 1 d DU
H25A H -0.1399 0.3608 0.7832 0.159 Uiso 1 1 calc R
H25B H -0.0900 0.4258 0.8275 0.159 Uiso 1 1 calc R
C26 C -0.0093(11) 0.3564(13) 0.7832(10) 0.126(4) Uani 1 1 d DU
H26A H -0.0187 0.3762 0.7341 0.151 Uiso 1 1 calc R
H26B H -0.0035 0.3025 0.7795 0.151 Uiso 1 1 calc R
C27 C 0.0766(11) 0.3870(13) 0.8206(11) 0.120(4) Uani 1 1 d DU
H27A H 0.0824 0.3754 0.8721 0.144 Uiso 1 1 calc R
H27B H 0.0774 0.4410 0.8152 0.144 Uiso 1 1 calc R
C28 C 0.1526(11) 0.3532(14) 0.7879(12) 0.117(4) Uani 1 1 d DU
H28A H 0.1527 0.3747 0.7398 0.140 Uiso 1 1 calc R
H28B H 0.1413 0.3001 0.7814 0.140 Uiso 1 1 calc R
C29 C 0.2858(17) 0.2937(13) 1.1368(14) 0.141(5) Uani 1 1 d DU
H29A H 0.2243 0.3066 1.1232 0.170 Uiso 1 1 calc R
H29B H 0.2892 0.2601 1.1782 0.170 Uiso 1 1 calc R
C30 C 0.3354(15) 0.3632(12) 1.1600(13) 0.146(4) Uani 1 1 d DU
H30A H 0.3343 0.3968 1.1188 0.175 Uiso 1 1 calc R
H30B H 0.3964 0.3508 1.1768 0.175 Uiso 1 1 calc R
C31 C 0.2953(16) 0.4014(11) 1.2202(11) 0.150(4) Uani 1 1 d DU
H31A H 0.2329 0.3896 1.2149 0.180 Uiso 1 1 calc R
H31B H 0.3220 0.3812 1.2665 0.180 Uiso 1 1 calc R
C32 C 0.3059(13) 0.4843(10) 1.2217(14) 0.155(4) Uani 1 1 d DU
H32A H 0.2682 0.5053 1.1804 0.187 Uiso 1 1 calc R
H32B H 0.2855 0.5033 1.2655 0.187 Uiso 1 1 calc R
C33 C 0.3965(13) 0.5108(10) 1.2195(14) 0.157(4) Uani 1 1 d DU
H33A H 0.4172 0.4929 1.1753 0.188 Uiso 1 1 calc R
H33B H 0.4348 0.4901 1.2607 0.188 Uiso 1 1 calc R
C34 C 0.4022(16) 0.5943(11) 1.2219(11) 0.161(4) Uani 1 1 d DU
H34A H 0.4646 0.6061 1.2279 0.193 Uiso 1 1 calc R
H34B H 0.3809 0.6091 1.2668 0.193 Uiso 1 1 calc R
C35 C 0.3597(17) 0.6471(13) 1.1646(10) 0.161(4) Uani 1 1 d DU
H35A H 0.2961 0.6428 1.1612 0.193 Uiso 1 1 calc R
H35B H 0.3758 0.6982 1.1783 0.193 Uiso 1 1 calc R
C36 C 0.3872(15) 0.6304(16) 1.0942(9) 0.157(4) Uani 1 1 d DU
H36A H 0.3901 0.5765 1.0883 0.189 Uiso 1 1 calc R
H36B H 0.4459 0.6505 1.0928 0.189 Uiso 1 1 calc R
C37 C 0.3259(14) 0.6625(15) 1.0326(9) 0.151(4) Uani 1 1 d DU
H37A H 0.2687 0.6383 1.0282 0.181 Uiso 1 1 calc R
H37B H 0.3182 0.7160 1.0388 0.181 Uiso 1 1 calc R
C38 C 0.3717(13) 0.6464(14) 0.9684(9) 0.148(4) Uani 1 1 d DU
H38A H 0.3945 0.6930 0.9516 0.177 Uiso 1 1 calc R
H38B H 0.4217 0.6141 0.9837 0.177 Uiso 1 1 calc R
C39 C 0.3163(12) 0.6105(14) 0.9067(11) 0.142(4) Uani 1 1 d DU
H39A H 0.2743 0.6474 0.8850 0.170 Uiso 1 1 calc R
H39B H 0.2829 0.5709 0.9260 0.170 Uiso 1 1 calc R
C40 C 0.3615(14) 0.5783(10) 0.8481(11) 0.134(4) Uani 1 1 d DU
H40A H 0.4223 0.5952 0.8551 0.161 Uiso 1 1 calc R
H40B H 0.3341 0.5983 0.8019 0.161 Uiso 1 1 calc R
C41 C 0.3611(11) 0.4943(10) 0.8431(13) 0.127(4) Uani 1 1 d DU
H41A H 0.3944 0.4734 0.8867 0.153 Uiso 1 1 calc R
H41B H 0.3891 0.4787 0.8016 0.153 Uiso 1 1 calc R
C42 C 0.2680(13) 0.4651(12) 0.8352(13) 0.122(4) Uani 1 1 d DU
H42A H 0.2366 0.4834 0.7896 0.147 Uiso 1 1 calc R
H42B H 0.2388 0.4852 0.8744 0.147 Uiso 1 1 calc R
C43 C 0.3712(11) 0.3820(11) 0.9873(9) 0.065(5) Uani 1 1 d .
O1 O 0.4214(8) 0.4239(7) 1.0131(6) 0.075(3) Uani 1 1 d .
C44 C 0.3963(13) 0.2596(10) 0.9159(9) 0.067(5) Uani 1 1 d .
O2 O 0.4561(9) 0.2370(8) 0.8953(8) 0.096(4) Uani 1 1 d .
C45 C 0.2245(11) 0.2082(9) 0.9078(8) 0.061(4) Uani 1 1 d .
C46 C 0.1348(11) 0.2073(10) 0.8810(8) 0.066(5) Uani 1 1 d .
H46A H 0.1029 0.2515 0.8823 0.079 Uiso 1 1 calc R
C47 C 0.0918(12) 0.1449(12) 0.8531(9) 0.077(5) Uani 1 1 d .
H47A H 0.0319 0.1482 0.8359 0.093 Uiso 1 1 calc R
C48 C 0.1320(13) 0.0798(12) 0.8496(10) 0.083(6) Uani 1 1 d .
H48A H 0.1013 0.0374 0.8314 0.099 Uiso 1 1 calc R
C49 C 0.2201(13) 0.0771(10) 0.8735(10) 0.080(5) Uani 1 1 d .
H49A H 0.2507 0.0323 0.8711 0.095 Uiso 1 1 calc R
C50 C 0.2636(11) 0.1400(10) 0.9012(9) 0.066(5) Uani 1 1 d .
H50A H 0.3239 0.1361 0.9165 0.079 Uiso 1 1 calc R
C51 C 0.1902(10) 0.3602(9) 0.9899(8) 0.056(4) Uani 1 1 d .
C52 C 0.1159(11) 0.3270(10) 1.0096(8) 0.064(5) Uani 1 1 d .
H52A H 0.1081 0.2760 1.0006 0.077 Uiso 1 1 calc R
C53 C 0.0531(11) 0.3632(11) 1.0413(10) 0.079(5) Uani 1 1 d .
H53A H 0.0037 0.3376 1.0525 0.094 Uiso 1 1 calc R
C54 C 0.0631(13) 0.4373(11) 1.0565(10) 0.082(6) Uani 1 1 d .
H54A H 0.0221 0.4627 1.0803 0.098 Uiso 1 1 calc R
C55 C 0.1331(12) 0.4731(10) 1.0365(10) 0.080(5) Uani 1 1 d .
H55A H 0.1392 0.5244 1.0446 0.096 Uiso 1 1 calc R
C56 C 0.1953(12) 0.4357(10) 1.0047(9) 0.070(5) Uani 1 1 d .
H56A H 0.2434 0.4624 0.9923 0.083 Uiso 1 1 calc R

loop_
_atom_site_aniso_label
_atom_site_aniso_U_11
_atom_site_aniso_U_22
_atom_site_aniso_U_33
_atom_site_aniso_U_23
_atom_site_aniso_U_13
_atom_site_aniso_U_12
Os1 0.0650(5) 0.0634(5) 0.0475(5) -0.0071(3) 0.0087(3) 0.0040(3)
P1 0.061(3) 0.087(3) 0.054(3) -0.002(2) 0.005(2) 0.014(2)
P2 0.114(4) 0.078(3) 0.049(3) -0.002(2) 0.008(3) 0.002(3)
C1 0.109(9) 0.133(10) 0.122(10) 0.003(8) 0.012(8) 0.022(8)
C2 0.113(8) 0.135(9) 0.128(9) 0.002(8) 0.013(8) 0.023(7)
C3 0.116(8) 0.141(9) 0.137(8) 0.002(7) 0.014(7) 0.028(7)
C4 0.130(8) 0.145(9) 0.149(8) -0.002(7) 0.016(7) 0.031(7)
C5 0.148(8) 0.149(8) 0.152(8) -0.004(7) 0.022(7) 0.028(7)
C6 0.167(9) 0.154(8) 0.154(8) -0.003(7) 0.027(7) 0.024(8)
C7 0.184(9) 0.155(8) 0.156(8) -0.006(7) 0.032(7) 0.024(8)
C8 0.196(9) 0.153(8) 0.148(8) -0.007(7) 0.035(7) 0.024(8)
C9 0.207(9) 0.152(8) 0.139(8) -0.008(7) 0.044(7) 0.026(8)
C10 0.210(10) 0.148(8) 0.129(8) -0.009(7) 0.049(7) 0.027(8)
C11 0.211(10) 0.146(8) 0.121(8) -0.010(7) 0.054(8) 0.026(8)
C12 0.211(10) 0.141(9) 0.111(8) -0.012(7) 0.055(8) 0.024(9)
C13 0.210(11) 0.136(9) 0.104(9) -0.011(7) 0.054(8) 0.021(9)
C14 0.207(12) 0.134(10) 0.100(9) -0.008(8) 0.054(9) 0.020(10)
C15 0.100(7) 0.123(9) 0.124(9) 0.019(8) 0.031(8) 0.001(7)
C16 0.102(7) 0.127(8) 0.130(9) 0.018(8) 0.031(7) -0.001(7)
C17 0.110(7) 0.131(8) 0.142(8) 0.015(7) 0.030(7) -0.008(7)
C18 0.113(7) 0.136(8) 0.157(8) 0.008(7) 0.029(7) -0.009(6)
C19 0.118(7) 0.141(8) 0.167(8) 0.000(7) 0.028(7) -0.004(7)
C20 0.118(7) 0.141(7) 0.169(8) -0.009(7) 0.028(7) 0.000(7)
C21 0.117(7) 0.139(7) 0.166(8) -0.012(7) 0.032(7) 0.003(7)
C22 0.119(7) 0.138(7) 0.162(8) -0.013(7) 0.032(7) 0.008(7)
C23 0.122(7) 0.138(7) 0.156(8) -0.015(7) 0.030(7) 0.012(7)
C24 0.128(7) 0.139(7) 0.142(8) -0.011(7) 0.023(7) 0.015(7)
C25 0.131(7) 0.137(8) 0.130(8) -0.010(7) 0.013(7) 0.022(7)
C26 0.127(8) 0.131(8) 0.116(8) -0.005(7) 0.005(6) 0.021(7)
C27 0.128(8) 0.125(9) 0.104(8) 0.000(7) 0.000(7) 0.022(8)
C28 0.127(8) 0.123(9) 0.096(9) 0.002(8) -0.001(8) 0.020(8)
C29 0.127(10) 0.186(11) 0.115(9) -0.062(9) 0.028(8) -0.012(9)
C30 0.131(9) 0.189(10) 0.121(8) -0.064(8) 0.028(8) -0.015(8)
C31 0.136(8) 0.191(10) 0.126(8) -0.069(8) 0.028(7) -0.014(8)
C32 0.141(8) 0.193(9) 0.134(8) -0.069(8) 0.025(7) -0.015(8)
C33 0.140(8) 0.194(9) 0.137(7) -0.063(8) 0.022(7) -0.017(8)
C34 0.143(8) 0.197(9) 0.142(7) -0.052(8) 0.020(7) -0.017(8)
C35 0.142(8) 0.198(9) 0.143(7) -0.049(8) 0.020(7) -0.021(8)
C36 0.137(8) 0.193(9) 0.143(7) -0.045(7) 0.023(7) -0.021(8)
C37 0.131(8) 0.184(9) 0.140(7) -0.045(7) 0.028(6) -0.017(8)
C38 0.128(8) 0.179(9) 0.138(7) -0.042(7) 0.029(6) -0.016(8)
C39 0.126(8) 0.171(9) 0.131(7) -0.034(7) 0.031(6) -0.016(8)
C40 0.124(8) 0.163(9) 0.119(7) -0.023(7) 0.030(7) -0.016(8)
C41 0.122(8) 0.158(9) 0.106(8) -0.014(8) 0.032(7) -0.014(8)
C42 0.119(9) 0.154(10) 0.098(9) -0.012(9) 0.031(8) -0.010(9)
C43 0.056(11) 0.084(13) 0.054(10) -0.006(9) 0.009(8) 0.012(10)
O1 0.072(8) 0.076(8) 0.076(8) -0.011(7) 0.009(7) -0.008(7)
C44 0.079(13) 0.070(12) 0.053(10) -0.011(9) 0.012(9) -0.002(10)
O2 0.079(9) 0.092(10) 0.124(12) -0.030(9) 0.044(9) 0.000(8)
C45 0.062(11) 0.076(12) 0.045(9) 0.000(8) 0.009(8) 0.015(9)
C46 0.076(12) 0.071(12) 0.051(10) -0.013(9) 0.009(9) 0.008(10)
C47 0.066(12) 0.099(15) 0.065(11) -0.024(11) -0.001(9) 0.004(12)
C48 0.075(14) 0.093(16) 0.084(13) -0.023(11) 0.024(11) -0.014(12)
C49 0.093(15) 0.061(12) 0.091(14) -0.014(10) 0.036(11) 0.005(11)
C50 0.062(11) 0.071(12) 0.066(11) 0.006(9) 0.013(9) 0.018(10)
C51 0.063(11) 0.059(11) 0.043(9) -0.007(8) -0.001(8) 0.011(9)
C52 0.061(11) 0.067(11) 0.059(10) -0.018(9) -0.008(9) 0.007(9)
C53 0.053(11) 0.084(14) 0.102(14) -0.012(11) 0.020(10) 0.013(10)
C54 0.073(13) 0.078(14) 0.095(14) -0.026(11) 0.014(11) 0.016(11)
C55 0.078(13) 0.067(12) 0.097(14) -0.021(11) 0.018(11) -0.005(11)
C56 0.076(12) 0.073(13) 0.059(11) -0.005(9) 0.007(9) 0.001(10)

loop_
_atom_type_symbol
_atom_type_description
_atom_type_scat_dispersion_real
_atom_type_scat_dispersion_imag
_atom_type_scat_source
C C 0.0033 0.0016 'International Tables Vol C Tables 4.2.6.8 and 6.1.1.4'
H H 0.0000 0.0000 'International Tables Vol C Tables 4.2.6.8 and 6.1.1.4'
O O 0.0106 0.0060 'International Tables Vol C Tables 4.2.6.8 and 6.1.1.4'
P P 0.1023 0.0942 'International Tables Vol C Tables 4.2.6.8 and 6.1.1.4'
Os Os -1.2165 7.6030 'International Tables Vol C Tables 4.2.6.8 and 6.1.1.4'

loop_
_geom_angle_atom_site_label_1
_geom_angle_atom_site_label_2
_geom_angle_atom_site_label_3
_geom_angle
C43 Os1 C44 88.3(7)
C43 Os1 C45 174.5(6)
C44 Os1 C45 87.0(7)
C43 Os1 C51 88.4(6)
C44 Os1 C51 176.6(7)
C45 Os1 C51 96.3(6)
C43 Os1 P1 88.4(5)
C44 Os1 P1 94.1(5)
C45 Os1 P1 89.2(4)
C51 Os1 P1 86.0(4)
C43 Os1 P2 93.4(5)
C44 Os1 P2 90.6(5)
C45 Os1 P2 89.4(4)
C51 Os1 P2 89.4(4)
P1 Os1 P2 175.05(17)
C29 P1 C1 103.0(11)
C29 P1 C15 99.1(11)
C1 P1 C15 102.4(10)
C29 P1 Os1 116.7(10)
C1 P1 Os1 112.9(9)
C15 P1 Os1 120.2(8)
C28 P2 C42 99.2(11)
C28 P2 C14 102.0(11)
C42 P2 C14 102.5(10)
C28 P2 Os1 120.1(8)
C42 P2 Os1 117.2(8)
C14 P2 Os1 113.2(10)
C2 C1 P1 114.7(13)
C2 C1 H1A 108.6
P1 C1 H1A 108.6
C2 C1 H1B 108.6
P1 C1 H1B 108.6
H1A C1 H1B 107.6
C1 C2 C3 110.3(11)
C1 C2 H2A 109.6
C3 C2 H2A 109.6
C1 C2 H2B 109.6
C3 C2 H2B 109.6
H2A C2 H2B 108.1
C4 C3 C2 114.9(13)
C4 C3 H3A 108.5
C2 C3 H3A 108.5
C4 C3 H3B 108.5
C2 C3 H3B 108.5
H3A C3 H3B 107.5
C5 C4 C3 115.7(13)
C5 C4 H4A 108.4
C3 C4 H4A 108.4
C5 C4 H4B 108.4
C3 C4 H4B 108.4
H4A C4 H4B 107.4
C4 C5 C6 111.4(12)
C4 C5 H5A 109.3
C6 C5 H5A 109.3
C4 C5 H5B 109.3
C6 C5 H5B 109.3
H5A C5 H5B 108.0
C5 C6 C7 125.2(14)
C5 C6 H6A 106.0
C7 C6 H6A 106.0
C5 C6 H6B 106.0
C7 C6 H6B 106.0
H6A C6 H6B 106.3
C8 C7 C6 110.8(14)
C8 C7 H7A 109.5
C6 C7 H7A 109.5
C8 C7 H7B 109.5
C6 C7 H7B 109.5
H7A C7 H7B 108.1
C7 C8 C9 110.9(13)
C7 C8 H8A 109.5
C9 C8 H8A 109.5
C7 C8 H8B 109.5
C9 C8 H8B 109.5
H8A C8 H8B 108.0
C10 C9 C8 103.6(12)
C10 C9 H9A 111.0
C8 C9 H9A 111.0
C10 C9 H9B 111.0
C8 C9 H9B 111.0
H9A C9 H9B 109.0
C11 C10 C9 113.1(12)
C11 C10 H10A 109.0
C9 C10 H10A 109.0
C11 C10 H10B 109.0
C9 C10 H10B 109.0
H10A C10 H10B 107.8
C12 C11 C10 116.8(13)
C12 C11 H11A 108.1
C10 C11 H11A 108.1
C12 C11 H11B 108.1
C10 C11 H11B 108.1
H11A C11 H11B 107.3
C11 C12 C13 115.6(13)
C11 C12 H12A 108.4
C13 C12 H12A 108.4
C11 C12 H12B 108.4
C13 C12 H12B 108.4
H12A C12 H12B 107.4
C12 C13 C14 110.3(11)
C12 C13 H13A 109.6
C14 C13 H13A 109.6
C12 C13 H13B 109.6
C14 C13 H13B 109.6
H13A C13 H13B 108.1
C13 C14 P2 111.7(15)
C13 C14 H14A 109.3
P2 C14 H14A 109.3
C13 C14 H14B 109.3
P2 C14 H14B 109.3
H14A C14 H14B 107.9
C16 C15 P1 114.6(13)
C16 C15 H15A 108.6
P1 C15 H15A 108.6
C16 C15 H15B 108.6
P1 C15 H15B 108.6
H15A C15 H15B 107.6
C15 C16 C17 110.8(12)
C15 C16 H16A 109.5
C17 C16 H16A 109.5
C15 C16 H16B 109.5
C17 C16 H16B 109.5
H16A C16 H16B 108.1
C18 C17 C16 114.9(13)
C18 C17 H17A 108.5
C16 C17 H17A 108.5
C18 C17 H17B 108.5
C16 C17 H17B 108.5
H17A C17 H17B 107.5
C19 C18 C17 115.9(13)
C19 C18 H18A 108.3
C17 C18 H18A 108.3
C19 C18 H18B 108.3
C17 C18 H18B 108.3
H18A C18 H18B 107.4
C18 C19 C20 111.7(12)
C18 C19 H19A 109.3
C20 C19 H19A 109.3
C18 C19 H19B 109.3
C20 C19 H19B 109.3
H19A C19 H19B 107.9
C19 C20 C21 126.2(15)
C19 C20 H20A 105.8
C21 C20 H20A 105.8
C19 C20 H20B 105.8
C21 C20 H20B 105.8
H20A C20 H20B 106.2
C22 C21 C20 111.7(14)
C22 C21 H21A 109.3
C20 C21 H21A 109.3
C22 C21 H21B 109.3
C20 C21 H21B 109.3
H21A C21 H21B 107.9
C21 C22 C23 112.1(13)
C21 C22 H22A 109.2
C23 C22 H22A 109.2
C21 C22 H22B 109.2
C23 C22 H22B 109.2
H22A C22 H22B 107.9
C24 C23 C22 104.0(12)
C24 C23 H23A 111.0
C22 C23 H23A 111.0
C24 C23 H23B 111.0
C22 C23 H23B 111.0
H23A C23 H23B 109.0
C25 C24 C23 115.3(13)
C25 C24 H24A 108.4
C23 C24 H24A 108.4
C25 C24 H24B 108.4
C23 C24 H24B 108.4
H24A C24 H24B 107.5
C26 C25 C24 117.8(13)
C26 C25 H25A 107.9
C24 C25 H25A 107.9
C26 C25 H25B 107.9
C24 C25 H25B 107.9
H25A C25 H25B 107.2
C25 C26 C27 116.6(13)
C25 C26 H26A 108.1
C27 C26 H26A 108.1
C25 C26 H26B 108.1
C27 C26 H26B 108.1
H26A C26 H26B 107.3
C26 C27 C28 110.1(11)
C26 C27 H27A 109.6
C28 C27 H27A 109.6
C26 C27 H27B 109.6
C28 C27 H27B 109.6
H27A C27 H27B 108.1
C27 C28 P2 117.7(14)
C27 C28 H28A 107.9
P2 C28 H28A 107.9
C27 C28 H28B 107.9
P2 C28 H28B 107.9
H28A C28 H28B 107.2
C30 C29 P1 115.1(14)
C30 C29 H29A 108.5
P1 C29 H29A 108.5
C30 C29 H29B 108.5
P1 C29 H29B 108.5
H29A C29 H29B 107.5
C29 C30 C31 110.4(12)
C29 C30 H30A 109.6
C31 C30 H30A 109.6
C29 C30 H30B 109.6
C31 C30 H30B 109.6
H30A C30 H30B 108.1
C32 C31 C30 114.2(13)
C32 C31 H31A 108.7
C30 C31 H31A 108.7
C32 C31 H31B 108.7
C30 C31 H31B 108.7
H31A C31 H31B 107.6
C33 C32 C31 114.9(13)
C33 C32 H32A 108.6
C31 C32 H32A 108.6
C33 C32 H32B 108.6
C31 C32 H32B 108.6
H32A C32 H32B 107.5
C32 C33 C34 111.8(12)
C32 C33 H33A 109.3
C34 C33 H33A 109.3
C32 C33 H33B 109.3
C34 C33 H33B 109.3
H33A C33 H33B 107.9
C33 C34 C35 126.0(14)
C33 C34 H34A 105.8
C35 C34 H34A 105.8
C33 C34 H34B 105.8
C35 C34 H34B 105.8
H34A C34 H34B 106.2
C36 C35 C34 110.8(14)
C36 C35 H35A 109.5
C34 C35 H35A 109.5
C36 C35 H35B 109.5
C34 C35 H35B 109.5
H35A C35 H35B 108.1
C35 C36 C37 112.2(13)
C35 C36 H36A 109.2
C37 C36 H36A 109.2
C35 C36 H36B 109.2
C37 C36 H36B 109.2
H36A C36 H36B 107.9
C38 C37 C36 102.8(12)
C38 C37 H37A 111.2
C36 C37 H37A 111.2
C38 C37 H37B 111.2
C36 C37 H37B 111.2
H37A C37 H37B 109.1
C39 C38 C37 114.9(13)
C39 C38 H38A 108.6
C37 C38 H38A 108.6
C39 C38 H38B 108.6
C37 C38 H38B 108.6
H38A C38 H38B 107.5
C38 C39 C40 117.4(13)
C38 C39 H39A 107.9
C40 C39 H39A 107.9
C38 C39 H39B 107.9
C40 C39 H39B 107.9
H39A C39 H39B 107.2
C39 C40 C41 115.7(13)
C39 C40 H40A 108.3
C41 C40 H40A 108.3
C39 C40 H40B 108.3
C41 C40 H40B 108.3
H40A C40 H40B 107.4
C40 C41 C42 110.3(12)
C40 C41 H41A 109.6
C42 C41 H41A 109.6
C40 C41 H41B 109.6
C42 C41 H41B 109.6
H41A C41 H41B 108.1
C41 C42 P2 114.0(15)
C41 C42 H42A 108.8
P2 C42 H42A 108.8
C41 C42 H42B 108.8
P2 C42 H42B 108.8
H42A C42 H42B 107.6
O1 C43 Os1 173.2(15)
O2 C44 Os1 176.3(16)
C50 C45 C46 112.2(15)
C50 C45 Os1 122.1(12)
C46 C45 Os1 125.6(12)
C47 C46 C45 123.3(16)
C47 C46 H46A 118.4
C45 C46 H46A 118.4
C48 C47 C46 122.2(17)
C48 C47 H47A 118.9
C46 C47 H47A 118.9
C47 C48 C49 117.6(18)
C47 C48 H48A 121.2
C49 C48 H48A 121.2
C48 C49 C50 120.2(17)
C48 C49 H49A 119.9
C50 C49 H49A 119.9
C45 C50 C49 124.5(16)
C45 C50 H50A 117.8
C49 C50 H50A 117.8
C52 C51 C56 113.4(15)
C52 C51 Os1 126.3(12)
C56 C51 Os1 120.1(13)
C53 C52 C51 124.6(16)
C53 C52 H52A 117.7
C51 C52 H52A 117.7
C52 C53 C54 119.3(18)
C52 C53 H53A 120.4
C54 C53 H53A 120.4
C55 C54 C53 118.7(17)
C55 C54 H54A 120.7
C53 C54 H54A 120.7
C54 C55 C56 121.1(17)
C54 C55 H55A 119.5
C56 C55 H55A 119.5
C55 C56 C51 122.9(17)
C55 C56 H56A 118.6
C51 C56 H56A 118.6

loop_
_geom_bond_atom_site_label_1
_geom_bond_atom_site_label_2
_geom_bond_distance
Os1 C43 1.90(2)
Os1 C44 1.92(2)
Os1 C45 2.178(17)
Os1 C51 2.190(15)
Os1 P1 2.400(5)
Os1 P2 2.403(5)
P1 C29 1.79(2)
P1 C1 1.83(2)
P1 C15 1.84(2)
P2 C28 1.816(19)
P2 C42 1.85(2)
P2 C14 1.85(2)
C1 C2 1.522(9)
C1 H1A 0.9900
C1 H1B 0.9900
C2 C3 1.535(9)
C2 H2A 0.9900
C2 H2B 0.9900
C3 C4 1.518(9)
C3 H3A 0.9900
C3 H3B 0.9900
C4 C5 1.504(9)
C4 H4A 0.9900
C4 H4B 0.9900
C5 C6 1.528(9)
C5 H5A 0.9900
C5 H5B 0.9900
C6 C7 1.534(9)
C6 H6A 0.9900
C6 H6B 0.9900
C7 C8 1.493(9)
C7 H7A 0.9900
C7 H7B 0.9900
C8 C9 1.525(9)
C8 H8A 0.9900
C8 H8B 0.9900
C9 C10 1.521(9)
C9 H9A 0.9900
C9 H9B 0.9900
C10 C11 1.516(9)
C10 H10A 0.9900
C10 H10B 0.9900
C11 C12 1.511(9)
C11 H11A 0.9900
C11 H11B 0.9900
C12 C13 1.536(9)
C12 H12A 0.9900
C12 H12B 0.9900
C13 C14 1.538(9)
C13 H13A 0.9900
C13 H13B 0.9900
C14 H14A 0.9900
C14 H14B 0.9900
C15 C16 1.519(10)
C15 H15A 0.9900
C15 H15B 0.9900
C16 C17 1.534(10)
C16 H16A 0.9900
C16 H16B 0.9900
C17 C18 1.517(10)
C17 H17A 0.9900
C17 H17B 0.9900
C18 C19 1.500(10)
C18 H18A 0.9900
C18 H18B 0.9900
C19 C20 1.528(10)
C19 H19A 0.9900
C19 H19B 0.9900
C20 C21 1.531(10)
C20 H20A 0.9900
C20 H20B 0.9900
C21 C22 1.486(10)
C21 H21A 0.9900
C21 H21B 0.9900
C22 C23 1.522(10)
C22 H22A 0.9900
C22 H22B 0.9900
C23 C24 1.516(10)
C23 H23A 0.9900
C23 H23B 0.9900
C24 C25 1.510(10)
C24 H24A 0.9900
C24 H24B 0.9900
C25 C26 1.507(10)
C25 H25A 0.9900
C25 H25B 0.9900
C26 C27 1.535(10)
C26 H26A 0.9900
C26 H26B 0.9900
C27 C28 1.537(10)
C27 H27A 0.9900
C27 H27B 0.9900
C28 H28A 0.9900
C28 H28B 0.9900
C29 C30 1.518(10)
C29 H29A 0.9900
C29 H29B 0.9900
C30 C31 1.537(10)
C30 H30A 0.9900
C30 H30B 0.9900
C31 C32 1.519(10)
C31 H31A 0.9900
C31 H31B 0.9900
C32 C33 1.502(10)
C32 H32A 0.9900
C32 H32B 0.9900
C33 C34 1.526(10)
C33 H33A 0.9900
C33 H33B 0.9900
C34 C35 1.533(10)
C34 H34A 0.9900
C34 H34B 0.9900
C35 C36 1.484(10)
C35 H35A 0.9900
C35 H35B 0.9900
C36 C37 1.523(10)
C36 H36A 0.9900
C36 H36B 0.9900
C37 C38 1.518(10)
C37 H37A 0.9900
C37 H37B 0.9900
C38 C39 1.506(10)
C38 H38A 0.9900
C38 H38B 0.9900
C39 C40 1.509(10)
C39 H39A 0.9900
C39 H39B 0.9900
C40 C41 1.536(10)
C40 H40A 0.9900
C40 H40B 0.9900
C41 C42 1.537(10)
C41 H41A 0.9900
C41 H41B 0.9900
C42 H42A 0.9900
C42 H42B 0.9900
C43 O1 1.156(19)
C44 O2 1.136(19)
C45 C50 1.40(2)
C45 C46 1.43(2)
C46 C47 1.39(2)
C46 H46A 0.9500
C47 C48 1.35(3)
C47 H47A 0.9500
C48 C49 1.39(3)
C48 H48A 0.9500
C49 C50 1.40(2)
C49 H49A 0.9500
C50 H50A 0.9500
C51 C52 1.40(2)
C51 C56 1.41(2)
C52 C53 1.38(2)
C52 H52A 0.9500
C53 C54 1.38(2)
C53 H53A 0.9500
C54 C55 1.37(3)
C54 H54A 0.9500
C55 C56 1.39(2)
C55 H55A 0.9500
C56 H56A 0.9500

loop_
_geom_torsion_atom_site_label_1
_geom_torsion_atom_site_label_2
_geom_torsion_atom_site_label_3
_geom_torsion_atom_site_label_4
_geom_torsion
C43 Os1 P1 C29 63.3(10)
C44 Os1 P1 C29 151.5(10)
C45 Os1 P1 C29 -121.6(9)
C51 Os1 P1 C29 -25.2(9)
P2 Os1 P1 C29 -47(2)
C43 Os1 P1 C1 -55.8(9)
C44 Os1 P1 C1 32.3(9)
C45 Os1 P1 C1 119.3(8)
C51 Os1 P1 C1 -144.3(8)
P2 Os1 P1 C1 -167(2)
C43 Os1 P1 C15 -176.9(9)
C44 Os1 P1 C15 -88.7(9)
C45 Os1 P1 C15 -1.8(9)
C51 Os1 P1 C15 94.6(9)
P2 Os1 P1 C15 72(2)
C43 Os1 P2 C28 -145.6(9)
C44 Os1 P2 C28 126.1(10)
C45 Os1 P2 C28 39.1(9)
C51 Os1 P2 C28 -57.2(9)
P1 Os1 P2 C28 -35(2)
C43 Os1 P2 C42 -25.2(9)
C44 Os1 P2 C42 -113.5(9)
C45 Os1 P2 C42 159.5(9)
C51 Os1 P2 C42 63.2(9)
P1 Os1 P2 C42 85(2)
C43 Os1 P2 C14 93.8(10)
C44 Os1 P2 C14 5.5(10)
C45 Os1 P2 C14 -81.5(10)
C51 Os1 P2 C14 -177.8(10)
P1 Os1 P2 C14 -156(2)
C29 P1 C1 C2 152(2)
C15 P1 C1 C2 49(2)
Os1 P1 C1 C2 -81(2)
P1 C1 C2 C3 167.5(17)
C1 C2 C3 C4 161(2)
C2 C3 C4 C5 49(3)
C3 C4 C5 C6 74(3)
C4 C5 C6 C7 163(2)
C5 C6 C7 C8 91(3)
C6 C7 C8 C9 88(3)
C7 C8 C9 C10 -168(2)
C8 C9 C10 C11 168(2)
C9 C10 C11 C12 -172(2)
C10 C11 C12 C13 74(3)
C11 C12 C13 C14 78(3)
C12 C13 C14 P2 178.7(16)
C28 P2 C14 C13 -56(2)
C42 P2 C14 C13 -158(2)
Os1 P2 C14 C13 75(2)
C29 P1 C15 C16 60(2)
C1 P1 C15 C16 166.1(18)
Os1 P1 C15 C16 -68(2)
P1 C15 C16 C17 -178.9(17)
C15 C16 C17 C18 -159(2)
C16 C17 C18 C19 -52(3)
C17 C18 C19 C20 163.8(17)
C18 C19 C20 C21 -76(3)
C19 C20 C21 C22 -61(3)
C20 C21 C22 C23 175(2)
C21 C22 C23 C24 -174(2)
C22 C23 C24 C25 168(2)
C23 C24 C25 C26 -74(3)
C24 C25 C26 C27 -72(3)
C25 C26 C27 C28 168.4(18)
C26 C27 C28 P2 -165.7(17)
C42 P2 C28 C27 -62(2)
C14 P2 C28 C27 -166.8(19)
Os1 P2 C28 C27 67(2)
C1 P1 C29 C30 55(3)
C15 P1 C29 C30 160(2)
Os1 P1 C29 C30 -70(2)
P1 C29 C30 C31 177.3(19)
C29 C30 C31 C32 -150(2)
C30 C31 C32 C33 -51(3)
C31 C32 C33 C34 -179.5(18)
C32 C33 C34 C35 -65(3)
C33 C34 C35 C36 -57(3)
C34 C35 C36 C37 161(2)
C35 C36 C37 C38 174(2)
C36 C37 C38 C39 130(3)
C37 C38 C39 C40 -167(2)
C38 C39 C40 C41 110(2)
C39 C40 C41 C42 56(3)
C40 C41 C42 P2 -175.0(14)
C28 P2 C42 C41 -155.8(17)
C14 P2 C42 C41 -51(2)
Os1 P2 C42 C41 73.4(18)
C44 Os1 C43 O1 -46(12)
C45 Os1 C43 O1 -16(17)
C51 Os1 C43 O1 134(12)
P1 Os1 C43 O1 48(12)
P2 Os1 C43 O1 -137(12)
C43 Os1 C44 O2 -36(25)
C45 Os1 C44 O2 146(25)
C51 Os1 C44 O2 -33(32)
P1 Os1 C44 O2 -125(25)
P2 Os1 C44 O2 57(25)
C43 Os1 C45 C50 -3(7)
C44 Os1 C45 C50 26.7(13)
C51 Os1 C45 C50 -153.4(13)
P1 Os1 C45 C50 -67.4(13)
P2 Os1 C45 C50 117.3(13)
C43 Os1 C45 C46 -180(100)
C44 Os1 C45 C46 -149.7(14)
C51 Os1 C45 C46 30.2(14)
P1 Os1 C45 C46 116.2(13)
P2 Os1 C45 C46 -59.1(13)
C50 C45 C46 C47 1(2)
Os1 C45 C46 C47 178.0(13)
C45 C46 C47 C48 0(3)
C46 C47 C48 C49 -2(3)
C47 C48 C49 C50 1(3)
C46 C45 C50 C49 -2(2)
Os1 C45 C50 C49 -178.7(13)
C48 C49 C50 C45 1(3)
C43 Os1 C51 C52 -152.7(14)
C44 Os1 C51 C52 -156(10)
C45 Os1 C51 C52 24.5(14)
P1 Os1 C51 C52 -64.3(13)
P2 Os1 C51 C52 113.8(13)
C43 Os1 C51 C56 21.1(13)
C44 Os1 C51 C56 17(11)
C45 Os1 C51 C56 -161.6(12)
P1 Os1 C51 C56 109.6(12)
P2 Os1 C51 C56 -72.3(12)
C56 C51 C52 C53 -1(2)
Os1 C51 C52 C53 173.5(13)
C51 C52 C53 C54 -1(3)
C52 C53 C54 C55 3(3)
C53 C54 C55 C56 -3(3)
C54 C55 C56 C51 1(3)
C52 C51 C56 C55 1(2)
Os1 C51 C56 C55 -173.8(13)
